data_7034148
loop_
_publ_author_name
'Song, Li-Cheng'
'Cao, Meng'
'Wang, Yong-Xiang'

_publ_section_title
;
 Novel reactions of homodinuclear Ni2 complexes [Ni(RNPyS4)]2 with
 Fe3(CO)12 to give heterotrinuclear NiFe2 and mononuclear Fe complexes
 relevant to [NiFe]- and [Fe]-hydrogenases.
;
_journal_issue 15
_journal_name_full 'Dalton transactions (Cambridge, England : 2003)'
_journal_page_first 6797
_journal_page_last 6808
_journal_paper_doi 10.1039/c5dt00067j
_journal_volume 44
_journal_year 2015
_chemical_formula_moiety 'C21 H17 Fe N O2 S4'
_chemical_formula_sum 'C21 H17 Fe N O2 S4'
_chemical_formula_weight 499.45
_chemical_name_systematic
; 
 ? 
;
_space_group_IT_number 14
_symmetry_cell_setting monoclinic
_symmetry_space_group_name_Hall '-P 2yn'
_symmetry_space_group_name_H-M 'P 1 21/n 1'
_atom_sites_solution_hydrogens geom
_atom_sites_solution_primary direct
_atom_sites_solution_secondary difmap
_audit_creation_method SHELXL-97
_audit_update_record
;
2015-01-06 deposited with the CCDC.
2015-02-23 downloaded from the CCDC.
;
_cell_angle_alpha 90.00
_cell_angle_beta 92.749(3)
_cell_angle_gamma 90.00
_cell_formula_units_Z 8
_cell_length_a 18.7900(13)
_cell_length_b 10.9143(9)
_cell_length_c 20.023(2)
_cell_measurement_reflns_used 14330
_cell_measurement_temperature 113(2)
_cell_measurement_theta_max 28.00
_cell_measurement_theta_min 1.50
_cell_volume 4101.6(6)
_computing_cell_refinement 'CrystalClear-SM Expert 2.0 r4'
_computing_data_collection 'CrystalClear-SM Expert 2.0 r4 (Rigaku, 2009)'
_computing_data_reduction 'CrystalClear-SM Expert 2.0 r4'
_computing_molecular_graphics 'CrystalStructure 4.0'
_computing_publication_material 'CrystalStructure 4.0 (Rigaku, 2009)'
_computing_structure_refinement 'SHELXL-97 (Sheldrick, 1997)'
_computing_structure_solution 'SHELXS-97 (Sheldrick, 1990)'
_diffrn_ambient_temperature 113(2)
_diffrn_detector_area_resol_mean 14.222
_diffrn_measured_fraction_theta_full 0.998
_diffrn_measured_fraction_theta_max 0.998
_diffrn_measurement_device_type 'Rigaku Saturn724 CCD'
_diffrn_measurement_method \w
_diffrn_radiation_monochromator multilayer
_diffrn_radiation_source 'rotating anode'
_diffrn_radiation_type MoK\a
_diffrn_radiation_wavelength 0.71075
_diffrn_reflns_av_R_equivalents 0.0419
_diffrn_reflns_av_sigmaI/netI 0.0312
_diffrn_reflns_limit_h_max 24
_diffrn_reflns_limit_h_min -24
_diffrn_reflns_limit_k_max 14
_diffrn_reflns_limit_k_min -13
_diffrn_reflns_limit_l_max 26
_diffrn_reflns_limit_l_min -26
_diffrn_reflns_number 51207
_diffrn_reflns_theta_full 27.92
_diffrn_reflns_theta_max 27.92
_diffrn_reflns_theta_min 1.45
_diffrn_standards_decay_% 0
_diffrn_standards_interval_count 0
_diffrn_standards_interval_time 0
_diffrn_standards_number 0
_exptl_absorpt_coefficient_mu 1.161
_exptl_absorpt_correction_T_max 0.8010
_exptl_absorpt_correction_T_min 0.7680
_exptl_absorpt_correction_type multi-scan
_exptl_absorpt_process_details CrystalClear
_exptl_crystal_colour red
_exptl_crystal_density_diffrn 1.618
_exptl_crystal_density_method 'not measured'
_exptl_crystal_description prism
_exptl_crystal_F_000 2048
_exptl_crystal_size_max 0.24
_exptl_crystal_size_mid 0.22
_exptl_crystal_size_min 0.20
_refine_diff_density_max 0.438
_refine_diff_density_min -0.427
_refine_diff_density_rms 0.063
_refine_ls_extinction_method none
_refine_ls_goodness_of_fit_ref 1.059
_refine_ls_hydrogen_treatment constr
_refine_ls_matrix_type full
_refine_ls_number_parameters 525
_refine_ls_number_reflns 9796
_refine_ls_number_restraints 0
_refine_ls_restrained_S_all 1.059
_refine_ls_R_factor_all 0.0323
_refine_ls_R_factor_gt 0.0279
_refine_ls_shift/su_max 0.001
_refine_ls_shift/su_mean 0.000
_refine_ls_structure_factor_coef Fsqd
_refine_ls_weighting_details 'calc w=1/[\s^2^(Fo^2^)+(0.0399P)^2^+0.3486P] where P=(Fo^2^+2Fc^2^)/3'
_refine_ls_weighting_scheme calc
_refine_ls_wR_factor_gt 0.0703
_refine_ls_wR_factor_ref 0.0723
_reflns_number_gt 8762
_reflns_number_total 9796
_reflns_threshold_expression >2sigma(I)
_cod_data_source_file c5dt00067j2.cif
_cod_data_source_block 3b
_cod_depositor_comments 'Adding full bibliography for 7034145--7034149.cif.'
_cod_database_code 7034148

loop_
_symmetry_equiv_pos_as_xyz
'x, y, z'
'-x+1/2, y+1/2, -z+1/2'
'-x, -y, -z'
'x-1/2, -y-1/2, z-1/2'

loop_
_atom_site_label
_atom_site_type_symbol
_atom_site_fract_x
_atom_site_fract_y
_atom_site_fract_z
_atom_site_U_iso_or_equiv
_atom_site_adp_type
_atom_site_occupancy
_atom_site_symmetry_multiplicity
_atom_site_calc_flag
_atom_site_refinement_flags
Fe1 Fe 0.815116(12) 0.07377(2) 0.120627(11) 0.01520(6) Uani 1 1 d .
Fe2 Fe 0.188392(11) 0.38675(2) 0.210696(11) 0.01420(6) Uani 1 1 d .
S1 S 0.92776(2) 0.01884(4) 0.09214(2) 0.02155(9) Uani 1 1 d .
S2 S 0.83681(2) -0.00039(4) 0.223289(19) 0.01777(9) Uani 1 1 d .
S3 S 0.78171(2) 0.10795(4) 0.013656(19) 0.01727(9) Uani 1 1 d .
S4 S 0.70275(2) 0.12915(4) 0.150507(19) 0.01851(9) Uani 1 1 d .
S5 S 0.10130(2) 0.50722(4) 0.25300(2) 0.01922(9) Uani 1 1 d .
S6 S 0.12779(2) 0.21930(4) 0.236653(18) 0.01525(8) Uani 1 1 d .
S7 S 0.23832(2) 0.55279(4) 0.16909(2) 0.01882(9) Uani 1 1 d .
S8 S 0.27379(2) 0.26348(4) 0.16677(2) 0.01839(9) Uani 1 1 d .
O1 O 0.73756(7) -0.45729(10) 0.04847(6) 0.0275(3) Uani 1 1 d .
O2 O 0.87075(8) 0.31813(12) 0.14731(8) 0.0425(4) Uani 1 1 d .
O3 O 0.02970(6) 0.34209(11) -0.06419(5) 0.0229(3) Uani 1 1 d .
O4 O 0.27632(6) 0.40005(12) 0.33395(6) 0.0281(3) Uani 1 1 d .
N1 N 0.78362(7) -0.09880(11) 0.09957(6) 0.0139(3) Uani 1 1 d .
N2 N 0.13251(7) 0.37937(11) 0.12200(6) 0.0139(3) Uani 1 1 d .
C1 C 0.95939(9) -0.06351(14) 0.16258(8) 0.0193(3) Uani 1 1 d .
C2 C 0.92048(9) -0.07583(14) 0.21965(8) 0.0192(3) Uani 1 1 d .
C3 C 0.94713(9) -0.14126(16) 0.27578(9) 0.0243(4) Uani 1 1 d .
H3 H 0.9195 -0.1491 0.3140 0.029 Uiso 1 1 calc R
C4 C 1.01377(10) -0.19410(16) 0.27500(9) 0.0285(4) Uani 1 1 d .
H4 H 1.0320 -0.2399 0.3124 0.034 Uiso 1 1 calc R
C5 C 1.05419(9) -0.17992(16) 0.21901(10) 0.0274(4) Uani 1 1 d .
H5 H 1.1008 -0.2135 0.2192 0.033 Uiso 1 1 calc R
C6 C 1.02751(9) -0.11786(15) 0.16337(9) 0.0235(4) Uani 1 1 d .
H6 H 1.0553 -0.1116 0.1251 0.028 Uiso 1 1 calc R
C7 C 0.77571(9) -0.13011(14) 0.21804(8) 0.0183(3) Uani 1 1 d .
H7A H 0.7925 -0.1948 0.2497 0.022 Uiso 1 1 calc R
H7B H 0.7278 -0.1036 0.2306 0.022 Uiso 1 1 calc R
C8 C 0.77158(8) -0.18027(14) 0.14831(7) 0.0153(3) Uani 1 1 d .
C9 C 0.75485(8) -0.30240(15) 0.13518(8) 0.0179(3) Uani 1 1 d .
H9 H 0.7458 -0.3576 0.1704 0.021 Uiso 1 1 calc R
C10 C 0.75178(8) -0.34144(14) 0.06880(8) 0.0184(3) Uani 1 1 d .
C11 C 0.76499(8) -0.25806(15) 0.01857(8) 0.0190(3) Uani 1 1 d .
H11 H 0.7636 -0.2833 -0.0269 0.023 Uiso 1 1 calc R
C12 C 0.78009(8) -0.13850(14) 0.03537(7) 0.0153(3) Uani 1 1 d .
C13 C 0.79642(9) -0.04593(14) -0.01712(8) 0.0188(3) Uani 1 1 d .
H13A H 0.7655 -0.0606 -0.0578 0.023 Uiso 1 1 calc R
H13B H 0.8466 -0.0547 -0.0292 0.023 Uiso 1 1 calc R
C14 C 0.68648(8) 0.11165(14) 0.01313(8) 0.0178(3) Uani 1 1 d .
C15 C 0.65388(9) 0.12811(14) 0.07375(8) 0.0173(3) Uani 1 1 d .
C16 C 0.57948(9) 0.14305(15) 0.07087(8) 0.0211(3) Uani 1 1 d .
H16 H 0.5557 0.1578 0.1109 0.025 Uiso 1 1 calc R
C17 C 0.54041(9) 0.13662(16) 0.01079(9) 0.0248(4) Uani 1 1 d .
H17 H 0.4901 0.1462 0.0101 0.030 Uiso 1 1 calc R
C18 C 0.57368(10) 0.11624(17) -0.04887(9) 0.0275(4) Uani 1 1 d .
H18 H 0.5463 0.1101 -0.0899 0.033 Uiso 1 1 calc R
C19 C 0.64695(9) 0.10501(16) -0.04767(8) 0.0239(4) Uani 1 1 d .
H19 H 0.6704 0.0928 -0.0881 0.029 Uiso 1 1 calc R
C20 C 0.71380(12) -0.54268(17) 0.09639(10) 0.0340(4) Uani 1 1 d .
H20A H 0.7505 -0.5521 0.1325 0.041 Uiso 1 1 calc R
H20B H 0.7049 -0.6221 0.0747 0.041 Uiso 1 1 calc R
H20C H 0.6697 -0.5126 0.1149 0.041 Uiso 1 1 calc R
C21 C 0.84826(10) 0.22164(16) 0.13765(9) 0.0258(4) Uani 1 1 d .
C22 C 0.03566(8) 0.40064(15) 0.27130(8) 0.0184(3) Uani 1 1 d .
C23 C 0.04719(8) 0.27436(15) 0.26878(8) 0.0180(3) Uani 1 1 d .
C24 C -0.00071(9) 0.19059(17) 0.29359(8) 0.0237(4) Uani 1 1 d .
H24 H 0.0095 0.1054 0.2928 0.028 Uiso 1 1 calc R
C25 C -0.06312(9) 0.23214(18) 0.31938(9) 0.0299(4) Uani 1 1 d .
H25 H -0.0958 0.1758 0.3372 0.036 Uiso 1 1 calc R
C26 C -0.07774(9) 0.35621(18) 0.31913(9) 0.0289(4) Uani 1 1 d .
H26 H -0.1212 0.3845 0.3359 0.035 Uiso 1 1 calc R
C27 C -0.02991(9) 0.44012(17) 0.29473(8) 0.0239(4) Uani 1 1 d .
H27 H -0.0415 0.5248 0.2939 0.029 Uiso 1 1 calc R
C28 C 0.09728(8) 0.17332(14) 0.15261(7) 0.0167(3) Uani 1 1 d .
H28A H 0.1296 0.1093 0.1365 0.020 Uiso 1 1 calc R
H28B H 0.0491 0.1371 0.1543 0.020 Uiso 1 1 calc R
C29 C 0.09471(8) 0.27767(14) 0.10387(8) 0.0146(3) Uani 1 1 d .
C30 C 0.05875(8) 0.26697(14) 0.04257(8) 0.0169(3) Uani 1 1 d .
H30 H 0.0312 0.1960 0.0321 0.020 Uiso 1 1 calc R
C31 C 0.06325(8) 0.36127(14) -0.00393(8) 0.0172(3) Uani 1 1 d .
C32 C 0.10127(8) 0.46643(14) 0.01420(8) 0.0167(3) Uani 1 1 d .
H32 H 0.1047 0.5328 -0.0162 0.020 Uiso 1 1 calc R
C33 C 0.13424(8) 0.47222(14) 0.07786(8) 0.0151(3) Uani 1 1 d .
C34 C 0.17194(9) 0.58638(15) 0.10210(8) 0.0205(3) Uani 1 1 d .
H34A H 0.1366 0.6451 0.1185 0.025 Uiso 1 1 calc R
H34B H 0.1956 0.6253 0.0644 0.025 Uiso 1 1 calc R
C35 C 0.30941(9) 0.49474(17) 0.12280(8) 0.0230(4) Uani 1 1 d .
C36 C 0.32271(8) 0.36871(16) 0.12164(8) 0.0218(4) Uani 1 1 d .
C37 C 0.37796(9) 0.32789(19) 0.08228(9) 0.0308(4) Uani 1 1 d .
H37 H 0.3879 0.2427 0.0795 0.037 Uiso 1 1 calc R
C38 C 0.41804(11) 0.4105(2) 0.04760(11) 0.0431(5) Uani 1 1 d .
H38 H 0.4548 0.3812 0.0208 0.052 Uiso 1 1 calc R
C39 C 0.40547(11) 0.5354(2) 0.05138(11) 0.0437(5) Uani 1 1 d .
H39 H 0.4339 0.5914 0.0279 0.052 Uiso 1 1 calc R
C40 C 0.35131(10) 0.57789(18) 0.08946(10) 0.0312(4) Uani 1 1 d .
H40 H 0.3427 0.6634 0.0929 0.037 Uiso 1 1 calc R
C41 C 0.04182(10) 0.42860(16) -0.11669(8) 0.0253(4) Uani 1 1 d .
H41A H 0.0227 0.5087 -0.1047 0.030 Uiso 1 1 calc R
H41B H 0.0179 0.4002 -0.1584 0.030 Uiso 1 1 calc R
H41C H 0.0931 0.4358 -0.1227 0.030 Uiso 1 1 calc R
C42 C 0.24055(8) 0.39423(15) 0.28561(8) 0.0200(3) Uani 1 1 d .

loop_
_atom_site_aniso_label
_atom_site_aniso_U_11
_atom_site_aniso_U_22
_atom_site_aniso_U_33
_atom_site_aniso_U_23
_atom_site_aniso_U_13
_atom_site_aniso_U_12
Fe1 0.01970(12) 0.01260(12) 0.01316(11) 0.00097(8) -0.00059(9) -0.00239(9)
Fe2 0.01440(11) 0.01595(12) 0.01223(11) -0.00054(8) 0.00035(8) -0.00077(8)
S1 0.0192(2) 0.0253(2) 0.0203(2) 0.00466(17) 0.00115(16) -0.00352(16)
S2 0.0226(2) 0.0175(2) 0.01294(18) -0.00064(15) -0.00196(15) -0.00032(15)
S3 0.0220(2) 0.01635(19) 0.01355(18) 0.00300(15) 0.00227(15) -0.00046(15)
S4 0.0248(2) 0.0181(2) 0.01255(18) -0.00236(15) 0.00073(15) 0.00206(16)
S5 0.0213(2) 0.0170(2) 0.01960(19) -0.00148(15) 0.00274(16) 0.00214(16)
S6 0.01593(18) 0.01629(19) 0.01355(18) 0.00182(14) 0.00080(14) 0.00103(14)
S7 0.0206(2) 0.0189(2) 0.01676(19) -0.00161(16) -0.00071(15) -0.00535(16)
S8 0.01661(19) 0.0218(2) 0.01690(19) -0.00021(16) 0.00178(15) 0.00196(15)
O1 0.0437(8) 0.0143(6) 0.0252(6) -0.0040(5) 0.0095(6) -0.0057(5)
O2 0.0567(9) 0.0211(7) 0.0486(9) -0.0007(6) -0.0092(7) -0.0150(7)
O3 0.0281(6) 0.0246(6) 0.0152(6) 0.0027(5) -0.0059(5) -0.0041(5)
O4 0.0260(7) 0.0412(8) 0.0167(6) -0.0046(5) -0.0035(5) -0.0003(6)
N1 0.0148(6) 0.0136(6) 0.0134(6) 0.0011(5) 0.0015(5) -0.0006(5)
N2 0.0139(6) 0.0132(6) 0.0147(6) -0.0004(5) 0.0007(5) -0.0003(5)
C1 0.0201(8) 0.0136(8) 0.0237(8) -0.0008(6) -0.0038(7) -0.0053(6)
C2 0.0220(8) 0.0155(8) 0.0196(8) -0.0018(6) -0.0034(6) -0.0019(6)
C3 0.0278(9) 0.0219(9) 0.0228(9) 0.0023(7) -0.0044(7) -0.0012(7)
C4 0.0300(10) 0.0232(9) 0.0314(10) 0.0049(8) -0.0093(8) 0.0008(8)
C5 0.0205(8) 0.0192(9) 0.0418(11) 0.0002(8) -0.0053(8) 0.0006(7)
C6 0.0234(9) 0.0171(8) 0.0301(9) -0.0016(7) 0.0010(7) -0.0050(7)
C7 0.0218(8) 0.0188(8) 0.0141(7) 0.0030(6) 0.0007(6) -0.0018(6)
C8 0.0141(7) 0.0173(8) 0.0145(7) 0.0033(6) 0.0015(6) 0.0008(6)
C9 0.0185(8) 0.0171(8) 0.0183(8) 0.0060(6) 0.0037(6) 0.0006(6)
C10 0.0192(8) 0.0133(8) 0.0229(8) -0.0029(6) 0.0034(6) -0.0009(6)
C11 0.0218(8) 0.0200(8) 0.0156(7) -0.0027(6) 0.0034(6) 0.0001(6)
C12 0.0152(7) 0.0164(8) 0.0143(7) -0.0001(6) 0.0016(6) 0.0018(6)
C13 0.0250(8) 0.0184(8) 0.0134(7) 0.0002(6) 0.0038(6) 0.0014(7)
C14 0.0209(8) 0.0163(8) 0.0161(7) 0.0024(6) 0.0011(6) 0.0005(6)
C15 0.0242(8) 0.0119(7) 0.0158(7) 0.0005(6) 0.0007(6) -0.0009(6)
C16 0.0255(8) 0.0172(8) 0.0210(8) 0.0001(7) 0.0049(7) 0.0014(7)
C17 0.0207(8) 0.0245(9) 0.0289(9) 0.0032(7) -0.0013(7) 0.0005(7)
C18 0.0282(9) 0.0325(10) 0.0209(9) 0.0011(7) -0.0067(7) -0.0010(8)
C19 0.0298(9) 0.0268(9) 0.0150(8) 0.0011(7) 0.0015(7) 0.0020(7)
C20 0.0537(13) 0.0176(9) 0.0314(10) 0.0005(8) 0.0105(9) -0.0070(8)
C21 0.0294(9) 0.0240(9) 0.0234(9) 0.0030(7) -0.0042(7) -0.0018(7)
C22 0.0175(8) 0.0259(9) 0.0115(7) -0.0019(6) -0.0018(6) 0.0015(6)
C23 0.0149(7) 0.0253(9) 0.0135(7) -0.0020(6) -0.0005(6) -0.0007(6)
C24 0.0246(9) 0.0264(9) 0.0204(8) -0.0040(7) 0.0038(7) -0.0057(7)
C25 0.0226(9) 0.0391(11) 0.0285(9) -0.0093(8) 0.0061(7) -0.0119(8)
C26 0.0136(8) 0.0474(12) 0.0258(9) -0.0119(8) 0.0017(7) -0.0010(8)
C27 0.0196(8) 0.0320(10) 0.0198(8) -0.0074(7) -0.0025(7) 0.0052(7)
C28 0.0205(8) 0.0143(8) 0.0154(7) -0.0008(6) 0.0015(6) 0.0002(6)
C29 0.0148(7) 0.0144(7) 0.0150(7) 0.0004(6) 0.0033(6) 0.0005(6)
C30 0.0167(7) 0.0162(8) 0.0179(8) -0.0021(6) 0.0003(6) -0.0022(6)
C31 0.0166(7) 0.0202(8) 0.0147(7) -0.0008(6) -0.0007(6) 0.0018(6)
C32 0.0175(7) 0.0158(8) 0.0170(7) 0.0040(6) 0.0020(6) 0.0015(6)
C33 0.0149(7) 0.0142(7) 0.0163(7) 0.0007(6) 0.0022(6) -0.0002(6)
C34 0.0236(8) 0.0160(8) 0.0214(8) 0.0021(6) -0.0031(7) -0.0030(6)
C35 0.0184(8) 0.0313(10) 0.0194(8) -0.0015(7) 0.0012(6) -0.0068(7)
C36 0.0155(8) 0.0322(10) 0.0176(8) -0.0012(7) 0.0004(6) -0.0033(7)
C37 0.0207(9) 0.0429(12) 0.0294(10) 0.0007(9) 0.0059(7) 0.0017(8)
C38 0.0278(10) 0.0615(15) 0.0416(12) 0.0040(11) 0.0181(9) 0.0001(10)
C39 0.0322(11) 0.0559(14) 0.0442(13) 0.0107(11) 0.0143(9) -0.0156(10)
C40 0.0299(10) 0.0322(10) 0.0318(10) 0.0025(8) 0.0044(8) -0.0102(8)
C41 0.0299(9) 0.0311(10) 0.0146(8) 0.0054(7) -0.0027(7) -0.0018(8)
C42 0.0190(8) 0.0222(9) 0.0192(8) -0.0008(7) 0.0055(6) 0.0005(6)

loop_
_atom_type_symbol
_atom_type_description
_atom_type_scat_dispersion_real
_atom_type_scat_dispersion_imag
_atom_type_scat_source
C C 0.0033 0.0016 'International Tables Vol C Tables 4.2.6.8 and 6.1.1.4'
H H 0.0000 0.0000 'International Tables Vol C Tables 4.2.6.8 and 6.1.1.4'
N N 0.0061 0.0033 'International Tables Vol C Tables 4.2.6.8 and 6.1.1.4'
O O 0.0106 0.0060 'International Tables Vol C Tables 4.2.6.8 and 6.1.1.4'
S S 0.1246 0.1234 'International Tables Vol C Tables 4.2.6.8 and 6.1.1.4'
Fe Fe 0.3463 0.8444 'International Tables Vol C Tables 4.2.6.8 and 6.1.1.4'

loop_
_geom_angle_atom_site_label_1
_geom_angle_atom_site_label_2
_geom_angle_atom_site_label_3
_geom_angle
C21 Fe1 N1 176.25(7)
C21 Fe1 S2 96.15(6)
N1 Fe1 S2 83.82(4)
C21 Fe1 S3 96.50(6)
N1 Fe1 S3 83.64(4)
S2 Fe1 S3 167.280(18)
C21 Fe1 S1 88.03(6)
N1 Fe1 S1 88.22(4)
S2 Fe1 S1 90.249(17)
S3 Fe1 S1 91.450(17)
C21 Fe1 S4 91.68(6)
N1 Fe1 S4 92.06(4)
S2 Fe1 S4 89.147(17)
S3 Fe1 S4 89.216(16)
S1 Fe1 S4 179.302(18)
C42 Fe2 N2 177.29(6)
C42 Fe2 S7 93.10(6)
N2 Fe2 S7 85.06(4)
C42 Fe2 S6 96.29(6)
N2 Fe2 S6 85.55(4)
S7 Fe2 S6 170.611(17)
C42 Fe2 S5 92.11(5)
N2 Fe2 S5 89.86(4)
S7 Fe2 S5 89.571(18)
S6 Fe2 S5 90.138(17)
C42 Fe2 S8 89.01(5)
N2 Fe2 S8 89.04(4)
S7 Fe2 S8 91.081(18)
S6 Fe2 S8 89.030(17)
S5 Fe2 S8 178.670(18)
C1 S1 Fe1 102.41(6)
C2 S2 C7 101.16(8)
C2 S2 Fe1 104.67(6)
C7 S2 Fe1 98.17(5)
C14 S3 C13 100.80(8)
C14 S3 Fe1 104.14(5)
C13 S3 Fe1 97.51(5)
C15 S4 Fe1 102.64(6)
C22 S5 Fe2 102.67(6)
C23 S6 C28 101.04(7)
C23 S6 Fe2 105.12(6)
C28 S6 Fe2 98.75(5)
C35 S7 C34 101.10(8)
C35 S7 Fe2 104.25(6)
C34 S7 Fe2 98.84(5)
C36 S8 Fe2 101.94(6)
C10 O1 C20 118.23(14)
C31 O3 C41 117.87(13)
C8 N1 C12 118.28(13)
C8 N1 Fe1 121.57(10)
C12 N1 Fe1 119.90(10)
C33 N2 C29 117.95(13)
C33 N2 Fe2 121.27(10)
C29 N2 Fe2 120.71(10)
C2 C1 C6 117.53(15)
C2 C1 S1 122.61(13)
C6 C1 S1 119.84(13)
C1 C2 C3 121.67(15)
C1 C2 S2 119.25(12)
C3 C2 S2 119.00(13)
C4 C3 C2 119.53(17)
C4 C3 H3 120.2
C2 C3 H3 120.2
C3 C4 C5 119.54(17)
C3 C4 H4 120.2
C5 C4 H4 120.2
C6 C5 C4 120.96(17)
C6 C5 H5 119.5
C4 C5 H5 119.5
C5 C6 C1 120.72(17)
C5 C6 H6 119.6
C1 C6 H6 119.6
C8 C7 S2 109.99(11)
C8 C7 H7A 109.7
S2 C7 H7A 109.7
C8 C7 H7B 109.7
S2 C7 H7B 109.7
H7A C7 H7B 108.2
N1 C8 C9 122.64(14)
N1 C8 C7 115.53(13)
C9 C8 C7 121.82(14)
C8 C9 C10 118.13(14)
C8 C9 H9 120.9
C10 C9 H9 120.9
O1 C10 C11 115.79(14)
O1 C10 C9 124.88(15)
C11 C10 C9 119.33(14)
C12 C11 C10 119.17(15)
C12 C11 H11 120.4
C10 C11 H11 120.4
N1 C12 C11 122.42(14)
N1 C12 C13 116.54(13)
C11 C12 C13 120.99(14)
C12 C13 S3 110.23(11)
C12 C13 H13A 109.6
S3 C13 H13A 109.6
C12 C13 H13B 109.6
S3 C13 H13B 109.6
H13A C13 H13B 108.1
C15 C14 C19 121.77(15)
C15 C14 S3 118.54(12)
C19 C14 S3 119.59(13)
C14 C15 C16 117.12(14)
C14 C15 S4 121.98(12)
C16 C15 S4 120.89(13)
C17 C16 C15 121.06(16)
C17 C16 H16 119.5
C15 C16 H16 119.5
C16 C17 C18 120.91(16)
C16 C17 H17 119.5
C18 C17 H17 119.5
C19 C18 C17 119.17(16)
C19 C18 H18 120.4
C17 C18 H18 120.4
C18 C19 C14 119.89(16)
C18 C19 H19 120.1
C14 C19 H19 120.1
O1 C20 H20A 109.5
O1 C20 H20B 109.5
H20A C20 H20B 109.5
O1 C20 H20C 109.5
H20A C20 H20C 109.5
H20B C20 H20C 109.5
O2 C21 Fe1 178.31(18)
C23 C22 C27 117.02(15)
C23 C22 S5 122.49(12)
C27 C22 S5 120.29(13)
C24 C23 C22 122.11(15)
C24 C23 S6 118.94(13)
C22 C23 S6 118.88(12)
C25 C24 C23 119.56(17)
C25 C24 H24 120.2
C23 C24 H24 120.2
C24 C25 C26 119.54(17)
C24 C25 H25 120.2
C26 C25 H25 120.2
C25 C26 C27 121.06(16)
C25 C26 H26 119.5
C27 C26 H26 119.5
C26 C27 C22 120.48(17)
C26 C27 H27 119.8
C22 C27 H27 119.8
C29 C28 S6 113.01(11)
C29 C28 H28A 109.0
S6 C28 H28A 109.0
C29 C28 H28B 109.0
S6 C28 H28B 109.0
H28A C28 H28B 107.8
N2 C29 C30 122.38(14)
N2 C29 C28 116.54(13)
C30 C29 C28 120.98(14)
C29 C30 C31 119.34(14)
C29 C30 H30 120.3
C31 C30 H30 120.3
O3 C31 C32 124.96(14)
O3 C31 C30 116.22(14)
C32 C31 C30 118.82(14)
C31 C32 C33 118.49(14)
C31 C32 H32 120.8
C33 C32 H32 120.8
N2 C33 C32 122.92(14)
N2 C33 C34 115.99(13)
C32 C33 C34 121.05(14)
C33 C34 S7 111.47(11)
C33 C34 H34A 109.3
S7 C34 H34A 109.3
C33 C34 H34B 109.3
S7 C34 H34B 109.3
H34A C34 H34B 108.0
C40 C35 C36 121.83(17)
C40 C35 S7 118.27(15)
C36 C35 S7 119.89(13)
C35 C36 C37 117.29(16)
C35 C36 S8 122.58(13)
C37 C36 S8 120.13(14)
C38 C37 C36 120.63(19)
C38 C37 H37 119.7
C36 C37 H37 119.7
C37 C38 C39 121.03(19)
C37 C38 H38 119.5
C39 C38 H38 119.5
C40 C39 C38 119.49(19)
C40 C39 H39 120.3
C38 C39 H39 120.3
C39 C40 C35 119.64(19)
C39 C40 H40 120.2
C35 C40 H40 120.2
O3 C41 H41A 109.5
O3 C41 H41B 109.5
H41A C41 H41B 109.5
O3 C41 H41C 109.5
H41A C41 H41C 109.5
H41B C41 H41C 109.5
O4 C42 Fe2 178.25(15)

loop_
_geom_bond_atom_site_label_1
_geom_bond_atom_site_label_2
_geom_bond_distance
Fe1 C21 1.7574(18)
Fe1 N1 2.0128(13)
Fe1 S2 2.2285(5)
Fe1 S3 2.2342(5)
Fe1 S1 2.2979(5)
Fe1 S4 2.3028(5)
Fe2 C42 1.7539(17)
Fe2 N2 2.0210(13)
Fe2 S7 2.2210(5)
Fe2 S6 2.2279(5)
Fe2 S5 2.2929(5)
Fe2 S8 2.3009(5)
S1 C1 1.7522(17)
S2 C2 1.7793(17)
S2 C7 1.8225(16)
S3 C14 1.7893(16)
S3 C13 1.8147(16)
S4 C15 1.7522(16)
S5 C22 1.7471(17)
S6 C23 1.7782(16)
S6 C28 1.8221(15)
S7 C35 1.7785(18)
S7 C34 1.8245(16)
S8 C36 1.7494(18)
O1 C10 1.3511(19)
O1 C20 1.425(2)
O2 C21 1.148(2)
O3 C31 1.3506(18)
O3 C41 1.4393(19)
O4 C42 1.1533(19)
N1 C8 1.3475(19)
N1 C12 1.3550(19)
N2 C33 1.3460(19)
N2 C29 1.3577(19)
C1 C2 1.392(2)
C1 C6 1.410(2)
C2 C3 1.404(2)
C3 C4 1.379(2)
C3 H3 0.9500
C4 C5 1.393(3)
C4 H4 0.9500
C5 C6 1.377(2)
C5 H5 0.9500
C6 H6 0.9500
C7 C8 1.498(2)
C7 H7A 0.9900
C7 H7B 0.9900
C8 C9 1.392(2)
C9 C10 1.394(2)
C9 H9 0.9500
C10 C11 1.388(2)
C11 C12 1.374(2)
C11 H11 0.9500
C12 C13 1.500(2)
C13 H13A 0.9900
C13 H13B 0.9900
C14 C15 1.397(2)
C14 C19 1.397(2)
C15 C16 1.406(2)
C16 C17 1.381(2)
C16 H16 0.9500
C17 C18 1.392(3)
C17 H17 0.9500
C18 C19 1.381(2)
C18 H18 0.9500
C19 H19 0.9500
C20 H20A 0.9800
C20 H20B 0.9800
C20 H20C 0.9800
C22 C23 1.396(2)
C22 C27 1.407(2)
C23 C24 1.391(2)
C24 C25 1.380(2)
C24 H24 0.9500
C25 C26 1.382(3)
C25 H25 0.9500
C26 C27 1.388(3)
C26 H26 0.9500
C27 H27 0.9500
C28 C29 1.499(2)
C28 H28A 0.9900
C28 H28B 0.9900
C29 C30 1.377(2)
C30 C31 1.393(2)
C30 H30 0.9500
C31 C32 1.391(2)
C32 C33 1.392(2)
C32 H32 0.9500
C33 C34 1.502(2)
C34 H34A 0.9900
C34 H34B 0.9900
C35 C40 1.393(2)
C35 C36 1.398(2)
C36 C37 1.406(2)
C37 C38 1.383(3)
C37 H37 0.9500
C38 C39 1.387(3)
C38 H38 0.9500
C39 C40 1.381(3)
C39 H39 0.9500
C40 H40 0.9500
C41 H41A 0.9800
C41 H41B 0.9800
C41 H41C 0.9800

loop_
_geom_torsion_atom_site_label_1
_geom_torsion_atom_site_label_2
_geom_torsion_atom_site_label_3
_geom_torsion_atom_site_label_4
_geom_torsion
C21 Fe1 S1 C1 102.96(8)
N1 Fe1 S1 C1 -77.00(6)
S2 Fe1 S1 C1 6.81(5)
S3 Fe1 S1 C1 -160.58(6)
S4 Fe1 S1 C1 36.9(15)
C21 Fe1 S2 C2 -95.98(8)
N1 Fe1 S2 C2 80.25(6)
S3 Fe1 S2 C2 89.78(10)
S1 Fe1 S2 C2 -7.93(6)
S4 Fe1 S2 C2 172.42(6)
C21 Fe1 S2 C7 160.15(8)
N1 Fe1 S2 C7 -23.61(7)
S3 Fe1 S2 C7 -14.08(11)
S1 Fe1 S2 C7 -111.79(6)
S4 Fe1 S2 C7 68.55(6)
C21 Fe1 S3 C14 -108.00(8)
N1 Fe1 S3 C14 75.77(7)
S2 Fe1 S3 C14 66.24(10)
S1 Fe1 S3 C14 163.82(6)
S4 Fe1 S3 C14 -16.39(6)
C21 Fe1 S3 C13 148.81(8)
N1 Fe1 S3 C13 -27.42(7)
S2 Fe1 S3 C13 -36.95(11)
S1 Fe1 S3 C13 60.63(6)
S4 Fe1 S3 C13 -119.58(6)
C21 Fe1 S4 C15 110.12(8)
N1 Fe1 S4 C15 -69.96(6)
S2 Fe1 S4 C15 -153.74(5)
S3 Fe1 S4 C15 13.64(5)
S1 Fe1 S4 C15 176(84)
C42 Fe2 S5 C22 -102.72(8)
N2 Fe2 S5 C22 79.13(6)
S7 Fe2 S5 C22 164.19(5)
S6 Fe2 S5 C22 -6.42(5)
S8 Fe2 S5 C22 44.8(8)
C42 Fe2 S6 C23 95.80(7)
N2 Fe2 S6 C23 -86.19(6)
S7 Fe2 S6 C23 -84.54(12)
S5 Fe2 S6 C23 3.66(5)
S8 Fe2 S6 C23 -175.30(5)
C42 Fe2 S6 C28 -160.18(7)
N2 Fe2 S6 C28 17.83(6)
S7 Fe2 S6 C28 19.48(13)
S5 Fe2 S6 C28 107.68(5)
S8 Fe2 S6 C28 -71.28(5)
C42 Fe2 S7 C35 92.73(8)
N2 Fe2 S7 C35 -85.28(7)
S6 Fe2 S7 C35 -86.93(13)
S5 Fe2 S7 C35 -175.18(6)
S8 Fe2 S7 C35 3.66(6)
C42 Fe2 S7 C34 -163.36(8)
N2 Fe2 S7 C34 18.63(7)
S6 Fe2 S7 C34 16.99(13)
S5 Fe2 S7 C34 -71.27(6)
S8 Fe2 S7 C34 107.57(6)
C42 Fe2 S8 C36 -97.57(8)
N2 Fe2 S8 C36 80.55(6)
S7 Fe2 S8 C36 -4.49(6)
S6 Fe2 S8 C36 166.12(6)
S5 Fe2 S8 C36 114.8(8)
C21 Fe1 N1 C8 103.8(10)
S2 Fe1 N1 C8 14.01(11)
S3 Fe1 N1 C8 -163.89(12)
S1 Fe1 N1 C8 104.46(11)
S4 Fe1 N1 C8 -74.91(11)
C21 Fe1 N1 C12 -70.4(11)
S2 Fe1 N1 C12 -160.21(11)
S3 Fe1 N1 C12 21.89(11)
S1 Fe1 N1 C12 -69.77(11)
S4 Fe1 N1 C12 110.87(11)
C42 Fe2 N2 C33 -56.8(14)
S7 Fe2 N2 C33 -9.54(11)
S6 Fe2 N2 C33 170.19(12)
S5 Fe2 N2 C33 80.04(11)
S8 Fe2 N2 C33 -100.71(11)
C42 Fe2 N2 C29 120.1(14)
S7 Fe2 N2 C29 167.29(11)
S6 Fe2 N2 C29 -12.98(11)
S5 Fe2 N2 C29 -103.13(11)
S8 Fe2 N2 C29 76.12(11)
Fe1 S1 C1 C2 -4.05(14)
Fe1 S1 C1 C6 177.51(12)
C6 C1 C2 C3 -0.9(2)
S1 C1 C2 C3 -179.39(13)
C6 C1 C2 S2 175.86(12)
S1 C1 C2 S2 -2.61(19)
C7 S2 C2 C1 109.61(13)
Fe1 S2 C2 C1 7.99(14)
C7 S2 C2 C3 -73.53(14)
Fe1 S2 C2 C3 -175.15(12)
C1 C2 C3 C4 0.5(3)
S2 C2 C3 C4 -176.23(13)
C2 C3 C4 C5 1.2(3)
C3 C4 C5 C6 -2.5(3)
C4 C5 C6 C1 2.1(3)
C2 C1 C6 C5 -0.4(2)
S1 C1 C6 C5 178.09(13)
C2 S2 C7 C8 -73.17(12)
Fe1 S2 C7 C8 33.63(11)
C12 N1 C8 C9 -0.9(2)
Fe1 N1 C8 C9 -175.18(11)
C12 N1 C8 C7 -179.51(13)
Fe1 N1 C8 C7 6.18(18)
S2 C7 C8 N1 -28.49(17)
S2 C7 C8 C9 152.86(13)
N1 C8 C9 C10 1.1(2)
C7 C8 C9 C10 179.68(14)
C20 O1 C10 C11 -171.31(16)
C20 O1 C10 C9 9.6(2)
C8 C9 C10 O1 178.72(15)
C8 C9 C10 C11 -0.3(2)
O1 C10 C11 C12 -179.80(14)
C9 C10 C11 C12 -0.7(2)
C8 N1 C12 C11 -0.2(2)
Fe1 N1 C12 C11 174.21(12)
C8 N1 C12 C13 -177.87(13)
Fe1 N1 C12 C13 -3.46(18)
C10 C11 C12 N1 1.0(2)
C10 C11 C12 C13 178.54(15)
N1 C12 C13 S3 -23.25(17)
C11 C12 C13 S3 159.05(12)
C14 S3 C13 C12 -72.08(12)
Fe1 S3 C13 C12 33.94(11)
C13 S3 C14 C15 117.97(13)
Fe1 S3 C14 C15 17.29(14)
C13 S3 C14 C19 -65.58(14)
Fe1 S3 C14 C19 -166.25(12)
C19 C14 C15 C16 -2.7(2)
S3 C14 C15 C16 173.72(12)
C19 C14 C15 S4 176.87(12)
S3 C14 C15 S4 -6.75(19)
Fe1 S4 C15 C14 -7.21(14)
Fe1 S4 C15 C16 172.30(12)
C14 C15 C16 C17 2.6(2)
S4 C15 C16 C17 -176.97(13)
C15 C16 C17 C18 -0.6(3)
C16 C17 C18 C19 -1.4(3)
C17 C18 C19 C14 1.3(3)
C15 C14 C19 C18 0.8(3)
S3 C14 C19 C18 -175.58(13)
N1 Fe1 C21 O2 46(7)
S2 Fe1 C21 O2 136(6)
S3 Fe1 C21 O2 -45(6)
S1 Fe1 C21 O2 46(6)
S4 Fe1 C21 O2 -135(6)
Fe2 S5 C22 C23 9.41(14)
Fe2 S5 C22 C27 -175.83(12)
C27 C22 C23 C24 -5.5(2)
S5 C22 C23 C24 169.41(13)
C27 C22 C23 S6 177.69(12)
S5 C22 C23 S6 -7.38(19)
C28 S6 C23 C24 81.68(14)
Fe2 S6 C23 C24 -176.00(12)
C28 S6 C23 C22 -101.43(13)
Fe2 S6 C23 C22 0.89(13)
C22 C23 C24 C25 2.5(2)
S6 C23 C24 C25 179.26(13)
C23 C24 C25 C26 1.1(3)
C24 C25 C26 C27 -1.5(3)
C25 C26 C27 C22 -1.7(3)
C23 C22 C27 C26 5.1(2)
S5 C22 C27 C26 -169.95(13)
C23 S6 C28 C29 83.81(12)
Fe2 S6 C28 C29 -23.59(11)
C33 N2 C29 C30 0.1(2)
Fe2 N2 C29 C30 -176.85(11)
C33 N2 C29 C28 176.66(13)
Fe2 N2 C29 C28 -0.26(18)
S6 C28 C29 N2 17.75(17)
S6 C28 C29 C30 -165.61(12)
N2 C29 C30 C31 2.6(2)
C28 C29 C30 C31 -173.81(14)
C41 O3 C31 C32 8.9(2)
C41 O3 C31 C30 -170.90(14)
C29 C30 C31 O3 176.73(14)
C29 C30 C31 C32 -3.1(2)
O3 C31 C32 C33 -178.81(14)
C30 C31 C32 C33 1.0(2)
C29 N2 C33 C32 -2.3(2)
Fe2 N2 C33 C32 174.59(11)
C29 N2 C33 C34 175.45(13)
Fe2 N2 C33 C34 -7.64(18)
C31 C32 C33 N2 1.8(2)
C31 C32 C33 C34 -175.88(15)
N2 C33 C34 S7 25.16(18)
C32 C33 C34 S7 -157.03(13)
C35 S7 C34 C33 78.64(13)
Fe2 S7 C34 C33 -27.88(12)
C34 S7 C35 C40 77.14(15)
Fe2 S7 C35 C40 179.34(13)
C34 S7 C35 C36 -104.01(14)
Fe2 S7 C35 C36 -1.81(14)
C40 C35 C36 C37 -3.4(3)
S7 C35 C36 C37 177.78(12)
C40 C35 C36 S8 176.49(13)
S7 C35 C36 S8 -2.3(2)
Fe2 S8 C36 C35 4.91(15)
Fe2 S8 C36 C37 -175.19(13)
C35 C36 C37 C38 1.4(3)
S8 C36 C37 C38 -178.53(15)
C36 C37 C38 C39 0.8(3)
C37 C38 C39 C40 -1.1(3)
C38 C39 C40 C35 -0.9(3)
C36 C35 C40 C39 3.2(3)
S7 C35 C40 C39 -177.96(15)
N2 Fe2 C42 O4 8(6)
S7 Fe2 C42 O4 -39(5)
S6 Fe2 C42 O4 141(5)
S5 Fe2 C42 O4 -129(5)
S8 Fe2 C42 O4 52(5)
